data_7021100
loop_
_publ_author_name
'Gu, Jin-Zhong'
'Wu, Jiang'
'Lv, Dong-Yu'
'Tang, Yu'
'Zhu, Kongyang'
'Wu, Jincai'

_publ_section_title
;
 Lanthanide coordination polymers based on 5-(2'-carboxylphenyl)
 nicotinate: syntheses, structure diversity, dehydration/hydration,
 luminescence and magnetic properties.
;
_journal_issue 14
_journal_name_full 'Dalton transactions (Cambridge, England : 2003)'
_journal_page_first 4822
_journal_page_last 4830
_journal_paper_doi 10.1039/c2dt32674d
_journal_volume 42
_journal_year 2013
_chemical_formula_sum 'C63 H41 N7 O14 Y2'
_chemical_formula_weight 1297.85
_chemical_name_systematic
;
?
;
_space_group_IT_number 2
_symmetry_cell_setting triclinic
_symmetry_space_group_name_Hall '-P 1'
_symmetry_space_group_name_H-M 'P -1'
_atom_sites_solution_hydrogens geom
_atom_sites_solution_primary direct
_atom_sites_solution_secondary difmap
_audit_creation_method SHELXL-97
_cell_angle_alpha 75.911(8)
_cell_angle_beta 86.628(8)
_cell_angle_gamma 79.871(8)
_cell_formula_units_Z 2
_cell_length_a 8.371(7)
_cell_length_b 13.459(11)
_cell_length_c 24.53(2)
_cell_measurement_temperature 296(2)
_cell_volume 2638(4)
_computing_cell_refinement 'Bruker SAINT'
_computing_data_collection 'Bruker APEX2'
_computing_data_reduction 'Bruker SAINT'
_computing_molecular_graphics 'Bruker SHELXTL'
_computing_publication_material 'Bruker SHELXTL'
_computing_structure_refinement 'SHELXL-97 (Sheldrick, 2008)'
_computing_structure_solution 'SHELXS-97 (Sheldrick, 2008)'
_diffrn_ambient_temperature 296(2)
_diffrn_measured_fraction_theta_full 0.987
_diffrn_measured_fraction_theta_max 0.987
_diffrn_measurement_device_type 'Bruker APEX-II CCD'
_diffrn_measurement_method '\f and \w scans'
_diffrn_radiation_monochromator graphite
_diffrn_radiation_source 'fine-focus sealed tube'
_diffrn_radiation_type MoK\a
_diffrn_radiation_wavelength 0.71073
_diffrn_reflns_av_R_equivalents 0.0729
_diffrn_reflns_av_sigmaI/netI 0.1439
_diffrn_reflns_limit_h_max 9
_diffrn_reflns_limit_h_min -10
_diffrn_reflns_limit_k_max 15
_diffrn_reflns_limit_k_min -16
_diffrn_reflns_limit_l_max 29
_diffrn_reflns_limit_l_min -29
_diffrn_reflns_number 18661
_diffrn_reflns_theta_full 25.20
_diffrn_reflns_theta_max 25.20
_diffrn_reflns_theta_min 2.47
_exptl_absorpt_coefficient_mu 2.270
_exptl_absorpt_correction_T_max 0.6854
_exptl_absorpt_correction_T_min 0.6118
_exptl_absorpt_correction_type multi-scan
_exptl_crystal_colour colourless
_exptl_crystal_density_diffrn 1.634
_exptl_crystal_density_method 'not measured'
_exptl_crystal_description block
_exptl_crystal_F_000 1316
_exptl_crystal_size_max 0.24
_exptl_crystal_size_mid 0.24
_exptl_crystal_size_min 0.18
_refine_diff_density_max 0.499
_refine_diff_density_min -0.698
_refine_diff_density_rms 0.099
_refine_ls_extinction_method none
_refine_ls_goodness_of_fit_ref 1.002
_refine_ls_hydrogen_treatment constr
_refine_ls_matrix_type full
_refine_ls_number_parameters 778
_refine_ls_number_reflns 9358
_refine_ls_number_restraints 0
_refine_ls_restrained_S_all 1.002
_refine_ls_R_factor_all 0.1291
_refine_ls_R_factor_gt 0.0549
_refine_ls_shift/su_max 0.000
_refine_ls_shift/su_mean 0.000
_refine_ls_structure_factor_coef Fsqd
_refine_ls_weighting_details 'calc w=1/[\s^2^(Fo^2^)+(0.0390P)^2^+0.0000P] where P=(Fo^2^+2Fc^2^)/3'
_refine_ls_weighting_scheme calc
_refine_ls_wR_factor_gt 0.0966
_refine_ls_wR_factor_ref 0.1178
_reflns_number_gt 5233
_reflns_number_total 9358
_reflns_threshold_expression >2sigma(I)
_cod_data_source_file c2dt32674d.txt
_cod_data_source_block Y
_cod_depositor_comments
;
The following automatic conversions were performed:

'_symmetry_cell_setting' value 'Triclinic' changed to 'triclinic'
according to /home/saulius/struct/CIF-dictionaries/cif_core.dic
dictionary named 'cif_core.dic' version 2.4.2 from 2011-04-26.

Automatic conversion script
Id: cif_fix_values 1891 2012-01-12 08:04:46Z andrius 
;
_cod_original_sg_symbol_H-M P-1
_cod_database_code 7021100

loop_
_symmetry_equiv_pos_as_xyz
'x, y, z'
'-x, -y, -z'

loop_
_atom_site_label
_atom_site_type_symbol
_atom_site_fract_x
_atom_site_fract_y
_atom_site_fract_z
_atom_site_U_iso_or_equiv
_atom_site_adp_type
_atom_site_occupancy
_atom_site_symmetry_multiplicity
_atom_site_calc_flag
_atom_site_refinement_flags
Y1 Y -0.06470(7) 0.86099(4) 0.48549(2) 0.02420(17) Uani 1 1 d .
Y2 Y 0.04356(6) 0.60507(4) 0.03627(2) 0.02323(17) Uani 1 1 d .
O1 O -0.4059(5) 0.8662(3) 0.38775(16) 0.0426(11) Uani 1 1 d .
O2 O -0.1378(5) 0.8377(3) 0.40066(15) 0.0344(10) Uani 1 1 d .
O3 O -0.1761(5) 0.6023(4) 0.20130(18) 0.0542(13) Uani 1 1 d .
O4 O -0.0283(5) 0.6016(3) 0.12329(16) 0.0366(11) Uani 1 1 d .
O5 O -0.0850(4) 1.0276(3) 0.57025(15) 0.0313(10) Uani 1 1 d .
O6 O -0.1793(4) 0.8823(3) 0.57259(15) 0.0314(10) Uani 1 1 d .
O7 O -0.7530(5) 0.9874(3) 0.54054(16) 0.0356(11) Uani 1 1 d .
O8 O -0.8452(5) 0.8416(3) 0.54344(16) 0.0363(11) Uani 1 1 d .
O9 O 0.1414(4) 0.6938(3) -0.05112(15) 0.0353(11) Uani 1 1 d .
O10 O 0.0747(4) 0.5455(3) -0.05546(14) 0.0275(9) Uani 1 1 d .
O11 O 0.8034(4) 0.6580(3) -0.01203(16) 0.0331(10) Uani 1 1 d .
O12 O 0.7457(4) 0.5336(3) -0.05079(16) 0.0334(10) Uani 1 1 d .
O13 O -0.3363(5) 0.8131(3) 0.49751(17) 0.0396(11) Uani 1 1 d .
H1W H -0.3584 0.8299 0.4627 0.059 Uiso 1 1 d R
H2W H -0.2877 0.8345 0.5208 0.09(3) Uiso 1 1 d R
O14 O 0.7008(9) 0.5126(6) 0.3140(3) 0.147(3) Uani 1 1 d .
H3W H 0.7361 0.5386 0.2814 2.0(10) Uiso 1 1 d R
H4W H 0.6018 0.5018 0.3243 2.0(10) Uiso 1 1 d R
N1 N 0.1614(6) 0.7324(4) 0.4533(2) 0.0362(13) Uani 1 1 d .
N2 N -0.0284(6) 0.6766(4) 0.5453(2) 0.0385(14) Uani 1 1 d .
N3 N -0.3180(7) 0.8743(4) 0.2159(2) 0.0527(16) Uani 1 1 d .
N4 N -0.5109(6) 0.6710(4) 0.6617(2) 0.0418(14) Uani 1 1 d .
N5 N 0.2771(6) 0.6832(4) 0.05950(18) 0.0329(13) Uani 1 1 d .
N6 N -0.0290(6) 0.7940(4) 0.04265(18) 0.0301(12) Uani 1 1 d .
N7 N 0.4903(7) 0.8839(4) -0.1160(2) 0.0443(14) Uani 1 1 d .
C1 C 0.2557(7) 0.7597(5) 0.4085(3) 0.0435(18) Uani 1 1 d .
H1 H 0.2434 0.8294 0.3895 0.052 Uiso 1 1 calc R
C2 C 0.3733(8) 0.6880(6) 0.3884(3) 0.054(2) Uani 1 1 d .
H2 H 0.4390 0.7099 0.3575 0.065 Uiso 1 1 calc R
C3 C 0.3882(8) 0.5857(6) 0.4154(3) 0.057(2) Uani 1 1 d .
H3 H 0.4609 0.5364 0.4018 0.068 Uiso 1 1 calc R
C4 C 0.2951(8) 0.5547(5) 0.4635(3) 0.0430(18) Uani 1 1 d .
C5 C 0.1825(7) 0.6304(5) 0.4812(3) 0.0362(16) Uani 1 1 d .
C6 C 0.3119(9) 0.4496(6) 0.4954(4) 0.065(2) Uani 1 1 d .
H6 H 0.3840 0.3982 0.4833 0.077 Uiso 1 1 calc R
C7 C 0.2249(9) 0.4245(6) 0.5427(4) 0.064(2) Uani 1 1 d .
H7 H 0.2400 0.3557 0.5631 0.077 Uiso 1 1 calc R
C8 C 0.1107(9) 0.4987(5) 0.5626(3) 0.0513(19) Uani 1 1 d .
C9 C 0.0848(7) 0.6026(5) 0.5309(3) 0.0360(16) Uani 1 1 d .
C10 C 0.0190(10) 0.4768(6) 0.6112(3) 0.065(2) Uani 1 1 d .
H10 H 0.0340 0.4097 0.6340 0.078 Uiso 1 1 calc R
C11 C -0.0928(10) 0.5517(6) 0.6264(3) 0.068(2) Uani 1 1 d .
H11 H -0.1543 0.5366 0.6592 0.082 Uiso 1 1 calc R
C12 C -0.1136(9) 0.6508(5) 0.5920(3) 0.054(2) Uani 1 1 d .
H12 H -0.1915 0.7017 0.6022 0.065 Uiso 1 1 calc R
C13 C -0.2643(8) 0.8509(4) 0.3706(2) 0.0299(15) Uani 1 1 d .
C14 C -0.2292(7) 0.8417(4) 0.3109(2) 0.0288(15) Uani 1 1 d .
C15 C -0.3433(8) 0.8823(5) 0.2692(3) 0.0439(18) Uani 1 1 d .
H15 H -0.4432 0.9170 0.2787 0.053 Uiso 1 1 calc R
C16 C -0.1765(8) 0.8190(5) 0.2048(3) 0.0407(17) Uani 1 1 d .
H16 H -0.1571 0.8126 0.1680 0.049 Uiso 1 1 calc R
C17 C -0.0565(7) 0.7706(4) 0.2432(2) 0.0291(15) Uani 1 1 d .
C18 C -0.0826(7) 0.7884(4) 0.2970(2) 0.0307(15) Uani 1 1 d .
H18 H -0.0011 0.7643 0.3235 0.037 Uiso 1 1 calc R
C19 C 0.0946(8) 0.7048(5) 0.2302(2) 0.0327(16) Uani 1 1 d .
C20 C 0.2391(9) 0.7152(6) 0.2503(3) 0.055(2) Uani 1 1 d .
H20 H 0.2398 0.7689 0.2680 0.066 Uiso 1 1 calc R
C21 C 0.3829(9) 0.6500(6) 0.2455(3) 0.062(2) Uani 1 1 d .
H21 H 0.4778 0.6592 0.2601 0.075 Uiso 1 1 calc R
C22 C 0.3845(8) 0.5708(6) 0.2187(3) 0.057(2) Uani 1 1 d .
H22 H 0.4789 0.5237 0.2166 0.069 Uiso 1 1 calc R
C23 C 0.2436(8) 0.5632(5) 0.1952(3) 0.0463(18) Uani 1 1 d .
H23 H 0.2462 0.5130 0.1748 0.056 Uiso 1 1 calc R
C24 C 0.0977(7) 0.6273(5) 0.2008(2) 0.0341(16) Uani 1 1 d .
C25 C -0.0504(8) 0.6098(5) 0.1745(3) 0.0337(16) Uani 1 1 d .
C26 C -0.1509(6) 0.9514(5) 0.5952(2) 0.0252(14) Uani 1 1 d .
C27 C -0.1888(6) 0.9396(4) 0.6572(2) 0.0248(14) Uani 1 1 d .
C28 C -0.0993(7) 0.9885(5) 0.6855(2) 0.0340(16) Uani 1 1 d .
H28 H -0.0261 1.0291 0.6656 0.041 Uiso 1 1 calc R
C29 C -0.1176(8) 0.9775(5) 0.7432(3) 0.0459(18) Uani 1 1 d .
H29 H -0.0567 1.0104 0.7616 0.055 Uiso 1 1 calc R
C30 C -0.2252(8) 0.9182(5) 0.7729(2) 0.0477(19) Uani 1 1 d .
H30 H -0.2378 0.9104 0.8116 0.057 Uiso 1 1 calc R
C31 C -0.3154(7) 0.8696(5) 0.7447(2) 0.0382(17) Uani 1 1 d .
H31 H -0.3888 0.8296 0.7649 0.046 Uiso 1 1 calc R
C32 C -0.2986(6) 0.8793(4) 0.6872(2) 0.0238(14) Uani 1 1 d .
C33 C -0.4082(7) 0.8272(5) 0.6612(2) 0.0263(14) Uani 1 1 d .
C34 C -0.4143(7) 0.7225(5) 0.6810(2) 0.0368(16) Uani 1 1 d .
H34 H -0.3453 0.6853 0.7101 0.044 Uiso 1 1 calc R
C35 C -0.6135(7) 0.7270(5) 0.6212(2) 0.0368(16) Uani 1 1 d .
H35 H -0.6812 0.6925 0.6065 0.044 Uiso 1 1 calc R
C36 C -0.6244(7) 0.8327(4) 0.6001(2) 0.0266(14) Uani 1 1 d .
C37 C -0.5176(6) 0.8833(4) 0.6205(2) 0.0254(14) Uani 1 1 d .
H37 H -0.5201 0.9543 0.6067 0.030 Uiso 1 1 calc R
C38 C -0.7492(7) 0.8915(5) 0.5575(2) 0.0267(14) Uani 1 1 d .
C39 C 0.4258(8) 0.6318(5) 0.0671(2) 0.0423(18) Uani 1 1 d .
H39 H 0.4522 0.5708 0.0548 0.051 Uiso 1 1 calc R
C40 C 0.5475(8) 0.6636(6) 0.0929(3) 0.053(2) Uani 1 1 d .
H40 H 0.6510 0.6243 0.0975 0.063 Uiso 1 1 calc R
C41 C 0.5109(9) 0.7521(7) 0.1109(3) 0.058(2) Uani 1 1 d .
H41 H 0.5879 0.7728 0.1296 0.069 Uiso 1 1 calc R
C42 C 0.3565(9) 0.8128(6) 0.1012(3) 0.0471(19) Uani 1 1 d .
C43 C 0.2410(8) 0.7753(5) 0.0751(2) 0.0333(16) Uani 1 1 d .
C44 C 0.3133(11) 0.9117(6) 0.1152(3) 0.064(2) Uani 1 1 d .
H44 H 0.3890 0.9370 0.1321 0.077 Uiso 1 1 calc R
C45 C 0.1659(11) 0.9675(6) 0.1044(3) 0.063(2) Uani 1 1 d .
H45 H 0.1410 1.0318 0.1133 0.076 Uiso 1 1 calc R
C46 C 0.0454(9) 0.9308(5) 0.0794(2) 0.0421(18) Uani 1 1 d .
C47 C 0.0819(8) 0.8346(5) 0.0654(2) 0.0323(16) Uani 1 1 d .
C48 C -0.1092(10) 0.9870(5) 0.0684(3) 0.053(2) Uani 1 1 d .
H48 H -0.1360 1.0524 0.0760 0.063 Uiso 1 1 calc R
C49 C -0.2209(9) 0.9475(5) 0.0468(3) 0.0474(19) Uani 1 1 d .
H49 H -0.3258 0.9839 0.0400 0.057 Uiso 1 1 calc R
C50 C -0.1741(8) 0.8494(5) 0.0348(2) 0.0394(17) Uani 1 1 d .
H50 H -0.2520 0.8219 0.0203 0.047 Uiso 1 1 calc R
C51 C 0.1170(6) 0.6326(5) -0.0803(2) 0.0262(14) Uani 1 1 d .
C52 C 0.1285(6) 0.6634(4) -0.1423(2) 0.0227(13) Uani 1 1 d .
C53 C 0.0164(7) 0.6355(4) -0.1730(2) 0.0341(16) Uani 1 1 d .
H53 H -0.0583 0.5947 -0.1544 0.041 Uiso 1 1 calc R
C54 C 0.0153(8) 0.6679(5) -0.2311(3) 0.0425(17) Uani 1 1 d .
H54 H -0.0581 0.6471 -0.2513 0.051 Uiso 1 1 calc R
C55 C 0.1206(8) 0.7299(5) -0.2588(3) 0.0492(19) Uani 1 1 d .
H55 H 0.1175 0.7530 -0.2978 0.059 Uiso 1 1 calc R
C56 C 0.2323(7) 0.7583(5) -0.2287(2) 0.0411(17) Uani 1 1 d .
H56 H 0.3042 0.8007 -0.2479 0.049 Uiso 1 1 calc R
C57 C 0.2397(6) 0.7252(4) -0.1708(2) 0.0239(14) Uani 1 1 d .
C58 C 0.3684(6) 0.7519(4) -0.1400(2) 0.0243(14) Uani 1 1 d .
C59 C 0.3796(7) 0.8538(5) -0.1431(2) 0.0359(16) Uani 1 1 d .
H59 H 0.3057 0.9051 -0.1654 0.043 Uiso 1 1 calc R
C60 C 0.5942(7) 0.8091(5) -0.0848(3) 0.0395(17) Uani 1 1 d .
H60 H 0.6702 0.8287 -0.0651 0.047 Uiso 1 1 calc R
C61 C 0.5986(7) 0.7034(5) -0.0793(2) 0.0261(14) Uani 1 1 d .
C62 C 0.4837(7) 0.6761(4) -0.1084(2) 0.0290(15) Uani 1 1 d .
H62 H 0.4833 0.6064 -0.1068 0.035 Uiso 1 1 calc R
C63 C 0.7246(7) 0.6260(5) -0.0452(2) 0.0265(15) Uani 1 1 d .

loop_
_atom_site_aniso_label
_atom_site_aniso_U_11
_atom_site_aniso_U_22
_atom_site_aniso_U_33
_atom_site_aniso_U_23
_atom_site_aniso_U_13
_atom_site_aniso_U_12
Y1 0.0317(4) 0.0219(4) 0.0208(3) -0.0061(3) -0.0011(3) -0.0074(3)
Y2 0.0217(3) 0.0258(4) 0.0256(3) -0.0106(3) -0.0005(3) -0.0067(3)
O1 0.036(3) 0.054(3) 0.043(3) -0.023(2) 0.000(2) -0.003(2)
O2 0.037(3) 0.042(3) 0.032(2) -0.021(2) -0.003(2) -0.009(2)
O3 0.044(3) 0.082(4) 0.047(3) -0.032(3) 0.013(2) -0.018(3)
O4 0.046(3) 0.039(3) 0.030(2) -0.016(2) 0.003(2) -0.012(2)
O5 0.041(3) 0.030(2) 0.027(2) -0.0072(19) 0.0021(19) -0.017(2)
O6 0.040(3) 0.028(2) 0.028(2) -0.009(2) 0.0052(19) -0.008(2)
O7 0.043(3) 0.022(3) 0.039(3) -0.004(2) -0.012(2) 0.001(2)
O8 0.034(3) 0.036(3) 0.040(3) -0.010(2) -0.010(2) -0.007(2)
O9 0.043(3) 0.043(3) 0.029(2) -0.016(2) 0.005(2) -0.023(2)
O10 0.032(2) 0.027(2) 0.026(2) -0.0080(19) 0.0010(18) -0.011(2)
O11 0.028(2) 0.037(3) 0.040(3) -0.021(2) -0.005(2) -0.004(2)
O12 0.028(2) 0.026(3) 0.050(3) -0.017(2) -0.008(2) 0.001(2)
O13 0.043(3) 0.048(3) 0.033(2) -0.014(2) -0.005(2) -0.012(2)
O14 0.158(7) 0.168(7) 0.116(6) -0.031(5) -0.011(5) -0.025(6)
N1 0.041(3) 0.035(3) 0.035(3) -0.013(3) -0.008(3) -0.004(3)
N2 0.056(4) 0.024(3) 0.036(3) -0.004(3) -0.005(3) -0.008(3)
N3 0.073(5) 0.052(4) 0.031(3) -0.013(3) -0.015(3) 0.005(3)
N4 0.042(4) 0.032(3) 0.050(4) -0.001(3) -0.020(3) -0.007(3)
N5 0.029(3) 0.046(4) 0.030(3) -0.015(3) -0.001(2) -0.015(3)
N6 0.037(3) 0.031(3) 0.023(3) -0.005(2) 0.000(2) -0.011(3)
N7 0.055(4) 0.026(3) 0.053(4) -0.009(3) -0.017(3) -0.004(3)
C1 0.041(4) 0.045(5) 0.047(5) -0.020(4) -0.006(4) 0.000(4)
C2 0.044(5) 0.071(6) 0.051(5) -0.029(4) 0.000(4) -0.003(4)
C3 0.040(5) 0.061(6) 0.082(6) -0.049(5) -0.018(4) 0.009(4)
C4 0.032(4) 0.036(5) 0.064(5) -0.021(4) -0.015(4) 0.002(4)
C5 0.026(4) 0.036(4) 0.052(5) -0.019(4) -0.016(3) 0.001(3)
C6 0.043(5) 0.046(6) 0.110(7) -0.035(5) -0.021(5) 0.009(4)
C7 0.055(6) 0.029(5) 0.108(7) -0.015(5) -0.026(5) 0.002(4)
C8 0.051(5) 0.036(5) 0.070(6) -0.011(4) -0.019(4) -0.010(4)
C9 0.035(4) 0.024(4) 0.052(5) -0.011(3) -0.017(3) -0.005(3)
C10 0.089(7) 0.028(5) 0.074(6) 0.006(4) -0.024(5) -0.016(5)
C11 0.110(7) 0.047(5) 0.049(5) 0.008(4) -0.001(5) -0.044(5)
C12 0.086(6) 0.030(4) 0.046(5) -0.005(4) 0.016(4) -0.020(4)
C13 0.043(4) 0.017(3) 0.030(4) -0.005(3) -0.006(3) -0.003(3)
C14 0.039(4) 0.026(4) 0.022(3) -0.006(3) -0.006(3) -0.005(3)
C15 0.048(5) 0.042(4) 0.041(4) -0.013(4) -0.005(4) 0.000(4)
C16 0.058(5) 0.038(4) 0.029(4) -0.014(3) 0.000(4) -0.007(4)
C17 0.039(4) 0.031(4) 0.022(4) -0.013(3) -0.003(3) -0.008(3)
C18 0.036(4) 0.021(4) 0.037(4) -0.009(3) -0.008(3) -0.004(3)
C19 0.043(4) 0.043(4) 0.017(3) -0.014(3) 0.000(3) -0.009(3)
C20 0.054(5) 0.067(6) 0.058(5) -0.040(4) 0.007(4) -0.014(4)
C21 0.052(5) 0.088(7) 0.058(5) -0.033(5) -0.010(4) -0.015(5)
C22 0.032(4) 0.086(6) 0.051(5) -0.025(4) 0.001(4) 0.008(4)
C23 0.043(5) 0.062(5) 0.040(4) -0.026(4) 0.008(4) -0.011(4)
C24 0.038(4) 0.039(4) 0.023(3) -0.006(3) 0.003(3) -0.004(3)
C25 0.038(4) 0.033(4) 0.033(4) -0.016(3) -0.003(3) -0.001(3)
C26 0.023(3) 0.025(4) 0.026(3) -0.005(3) 0.000(3) -0.002(3)
C27 0.025(3) 0.027(4) 0.022(3) -0.007(3) -0.003(3) -0.002(3)
C28 0.029(4) 0.042(4) 0.035(4) -0.014(3) -0.003(3) -0.008(3)
C29 0.053(5) 0.048(5) 0.043(4) -0.017(4) -0.003(4) -0.017(4)
C30 0.065(5) 0.065(5) 0.020(4) -0.016(3) 0.001(3) -0.021(4)
C31 0.037(4) 0.052(5) 0.030(4) -0.012(3) 0.002(3) -0.018(3)
C32 0.024(3) 0.030(4) 0.020(3) -0.012(3) -0.001(3) -0.003(3)
C33 0.027(4) 0.030(4) 0.020(3) -0.004(3) 0.003(3) -0.007(3)
C34 0.033(4) 0.038(4) 0.032(4) 0.006(3) -0.008(3) -0.006(3)
C35 0.039(4) 0.037(4) 0.037(4) -0.006(3) -0.006(3) -0.015(3)
C36 0.027(4) 0.024(4) 0.024(3) 0.001(3) 0.002(3) -0.001(3)
C37 0.025(3) 0.026(4) 0.025(3) -0.005(3) 0.004(3) -0.006(3)
C38 0.025(4) 0.027(4) 0.022(3) -0.001(3) 0.004(3) 0.002(3)
C39 0.029(4) 0.060(5) 0.046(4) -0.019(4) 0.001(3) -0.020(4)
C40 0.035(4) 0.077(6) 0.051(5) -0.016(4) 0.003(4) -0.022(4)
C41 0.047(5) 0.099(7) 0.049(5) -0.034(5) 0.000(4) -0.045(5)
C42 0.058(5) 0.062(5) 0.034(4) -0.018(4) 0.009(4) -0.039(4)
C43 0.044(4) 0.042(4) 0.022(3) -0.010(3) 0.004(3) -0.029(4)
C44 0.086(7) 0.072(6) 0.061(5) -0.039(5) 0.020(5) -0.057(5)
C45 0.103(7) 0.049(5) 0.053(5) -0.029(4) 0.010(5) -0.036(5)
C46 0.063(5) 0.039(5) 0.033(4) -0.017(3) 0.010(4) -0.023(4)
C47 0.048(4) 0.032(4) 0.026(4) -0.012(3) 0.008(3) -0.025(4)
C48 0.089(6) 0.034(4) 0.042(4) -0.024(4) 0.018(4) -0.019(5)
C49 0.050(5) 0.039(5) 0.047(5) -0.011(4) 0.000(4) 0.009(4)
C50 0.053(5) 0.036(4) 0.029(4) -0.009(3) -0.001(3) -0.004(4)
C51 0.013(3) 0.029(4) 0.034(4) -0.006(3) -0.001(3) -0.001(3)
C52 0.019(3) 0.021(3) 0.027(3) -0.003(3) -0.002(3) -0.002(3)
C53 0.035(4) 0.032(4) 0.038(4) -0.011(3) -0.004(3) -0.009(3)
C54 0.040(4) 0.051(5) 0.040(4) -0.017(4) -0.014(3) -0.005(4)
C55 0.045(5) 0.074(6) 0.030(4) -0.014(4) -0.007(3) -0.009(4)
C56 0.035(4) 0.058(5) 0.027(4) 0.002(3) 0.002(3) -0.017(4)
C57 0.019(3) 0.025(4) 0.027(3) -0.007(3) -0.002(3) -0.001(3)
C58 0.022(3) 0.029(4) 0.020(3) -0.003(3) 0.002(3) -0.005(3)
C59 0.034(4) 0.029(4) 0.039(4) 0.002(3) -0.010(3) -0.003(3)
C60 0.037(4) 0.041(4) 0.043(4) -0.007(4) -0.014(3) -0.012(4)
C61 0.025(3) 0.030(4) 0.024(3) -0.005(3) 0.007(3) -0.010(3)
C62 0.031(4) 0.027(4) 0.029(4) -0.007(3) -0.007(3) -0.004(3)
C63 0.023(4) 0.025(4) 0.028(4) -0.004(3) 0.001(3) 0.003(3)

loop_
_atom_type_symbol
_atom_type_description
_atom_type_scat_dispersion_real
_atom_type_scat_dispersion_imag
_atom_type_scat_source
C C 0.0033 0.0016 'International Tables Vol C Tables 4.2.6.8 and 6.1.1.4'
H H 0.0000 0.0000 'International Tables Vol C Tables 4.2.6.8 and 6.1.1.4'
N N 0.0061 0.0033 'International Tables Vol C Tables 4.2.6.8 and 6.1.1.4'
O O 0.0106 0.0060 'International Tables Vol C Tables 4.2.6.8 and 6.1.1.4'
Y Y -2.7962 3.5667 'International Tables Vol C Tables 4.2.6.8 and 6.1.1.4'

loop_
_geom_angle_atom_site_label_1
_geom_angle_atom_site_label_2
_geom_angle_atom_site_label_3
_geom_angle
_geom_angle_site_symmetry_1
_geom_angle_site_symmetry_3
O5 Y1 O7 76.35(15) 2_576 2_476
O5 Y1 O2 83.24(14) 2_576 .
O7 Y1 O2 82.28(14) 2_476 .
O5 Y1 O8 79.55(14) 2_576 1_655
O7 Y1 O8 123.63(14) 2_476 1_655
O2 Y1 O8 143.53(14) . 1_655
O5 Y1 O6 123.72(13) 2_576 .
O7 Y1 O6 77.98(13) 2_476 .
O2 Y1 O6 140.55(14) . .
O8 Y1 O6 74.65(14) 1_655 .
O5 Y1 O13 142.80(14) 2_576 .
O7 Y1 O13 73.19(14) 2_476 .
O2 Y1 O13 72.05(14) . .
O8 Y1 O13 135.81(14) 1_655 .
O6 Y1 O13 69.67(14) . .
O5 Y1 N2 139.45(16) 2_576 .
O7 Y1 N2 144.09(16) 2_476 .
O2 Y1 N2 101.41(15) . .
O8 Y1 N2 73.17(15) 1_655 .
O6 Y1 N2 77.07(15) . .
O13 Y1 N2 74.14(15) . .
O5 Y1 N1 79.56(16) 2_576 .
O7 Y1 N1 146.39(15) 2_476 .
O2 Y1 N1 71.85(15) . .
O8 Y1 N1 73.54(15) 1_655 .
O6 Y1 N1 135.45(15) . .
O13 Y1 N1 116.60(15) . .
N2 Y1 N1 64.39(17) . .
O4 Y2 O12 99.12(14) . 2_665
O4 Y2 O11 104.30(14) . 1_455
O12 Y2 O11 138.48(13) 2_665 1_455
O4 Y2 O10 81.89(13) . 2_565
O12 Y2 O10 73.45(14) 2_665 2_565
O11 Y2 O10 76.50(13) 1_455 2_565
O4 Y2 O9 149.63(14) . .
O12 Y2 O9 96.05(14) 2_665 .
O11 Y2 O9 80.45(14) 1_455 .
O10 Y2 O9 127.84(13) 2_565 .
O4 Y2 N5 83.45(14) . .
O12 Y2 N5 77.06(16) 2_665 .
O11 Y2 N5 138.85(16) 1_455 .
O10 Y2 N5 144.34(15) 2_565 .
O9 Y2 N5 74.51(14) . .
O4 Y2 N6 73.74(14) . .
O12 Y2 N6 141.85(15) 2_665 .
O11 Y2 N6 78.33(15) 1_455 .
O10 Y2 N6 139.08(14) 2_565 .
O9 Y2 N6 78.07(14) . .
N5 Y2 N6 64.99(17) . .
O4 Y2 O10 157.25(13) . .
O12 Y2 O10 74.75(13) 2_665 .
O11 Y2 O10 70.38(13) 1_455 .
O10 Y2 O10 75.36(13) 2_565 .
O9 Y2 O10 52.85(13) . .
N5 Y2 O10 115.51(13) . .
N6 Y2 O10 124.54(13) . .
O4 Y2 Y2 121.44(10) . 2_565
O12 Y2 Y2 69.80(11) 2_665 2_565
O11 Y2 Y2 68.76(10) 1_455 2_565
O10 Y2 Y2 39.56(9) 2_565 2_565
O9 Y2 Y2 88.48(11) . 2_565
N5 Y2 Y2 140.79(12) . 2_565
N6 Y2 Y2 146.11(12) . 2_565
O10 Y2 Y2 35.81(8) . 2_565
C13 O2 Y1 140.3(4) . .
C25 O4 Y2 169.4(4) . .
C26 O5 Y1 167.0(4) . 2_576
C26 O6 Y1 122.8(3) . .
C38 O7 Y1 140.5(4) . 2_476
C38 O8 Y1 142.0(4) . 1_455
C51 O9 Y2 98.4(3) . .
C51 O10 Y2 162.3(4) . 2_565
C51 O10 Y2 89.1(3) . .
Y2 O10 Y2 104.63(13) 2_565 .
C63 O11 Y2 138.0(4) . 1_655
C63 O12 Y2 135.6(4) . 2_665
C1 N1 C5 117.9(6) . .
C1 N1 Y1 122.8(4) . .
C5 N1 Y1 119.3(4) . .
C12 N2 C9 118.1(5) . .
C12 N2 Y1 121.8(4) . .
C9 N2 Y1 120.0(4) . .
C16 N3 C15 116.1(6) . .
C34 N4 C35 116.4(5) . .
C39 N5 C43 117.8(5) . .
C39 N5 Y2 123.3(4) . .
C43 N5 Y2 117.7(4) . .
C50 N6 C47 116.6(5) . .
C50 N6 Y2 124.5(4) . .
C47 N6 Y2 117.9(4) . .
C60 N7 C59 116.5(5) . .
N1 C1 C2 123.0(6) . .
C3 C2 C1 118.3(7) . .
C2 C3 C4 120.2(7) . .
C3 C4 C5 118.1(7) . .
C3 C4 C6 122.8(7) . .
C5 C4 C6 119.1(7) . .
N1 C5 C4 122.4(6) . .
N1 C5 C9 117.4(6) . .
C4 C5 C9 120.2(6) . .
C7 C6 C4 120.6(7) . .
C6 C7 C8 122.3(7) . .
C10 C8 C9 116.5(7) . .
C10 C8 C7 124.5(8) . .
C9 C8 C7 118.9(7) . .
N2 C9 C8 122.6(6) . .
N2 C9 C5 118.7(6) . .
C8 C9 C5 118.7(6) . .
C11 C10 C8 120.9(7) . .
C10 C11 C12 118.7(7) . .
N2 C12 C11 123.1(7) . .
O1 C13 O2 125.1(5) . .
O1 C13 C14 119.9(6) . .
O2 C13 C14 114.9(5) . .
C18 C14 C15 118.2(5) . .
C18 C14 C13 120.0(5) . .
C15 C14 C13 121.8(6) . .
N3 C15 C14 123.6(6) . .
N3 C16 C17 125.6(6) . .
C16 C17 C18 116.1(6) . .
C16 C17 C19 124.2(5) . .
C18 C17 C19 119.7(5) . .
C14 C18 C17 120.0(5) . .
C20 C19 C24 117.6(6) . .
C20 C19 C17 119.2(6) . .
C24 C19 C17 123.2(6) . .
C19 C20 C21 123.2(6) . .
C20 C21 C22 119.2(7) . .
C23 C22 C21 118.5(7) . .
C22 C23 C24 122.5(6) . .
C23 C24 C19 118.8(6) . .
C23 C24 C25 117.9(6) . .
C19 C24 C25 123.3(6) . .
O3 C25 O4 124.9(6) . .
O3 C25 C24 120.9(5) . .
O4 C25 C24 114.2(5) . .
O6 C26 O5 124.3(5) . .
O6 C26 C27 118.2(5) . .
O5 C26 C27 117.4(5) . .
C28 C27 C32 119.5(5) . .
C28 C27 C26 116.2(5) . .
C32 C27 C26 124.2(5) . .
C29 C28 C27 120.8(6) . .
C30 C29 C28 120.1(6) . .
C29 C30 C31 119.2(6) . .
C32 C31 C30 121.7(6) . .
C31 C32 C27 118.7(5) . .
C31 C32 C33 116.6(5) . .
C27 C32 C33 124.6(5) . .
C37 C33 C34 117.2(5) . .
C37 C33 C32 121.5(5) . .
C34 C33 C32 121.0(5) . .
N4 C34 C33 125.0(6) . .
N4 C35 C36 123.8(6) . .
C35 C36 C37 117.9(5) . .
C35 C36 C38 121.0(6) . .
C37 C36 C38 121.1(5) . .
C33 C37 C36 119.5(5) . .
O8 C38 O7 125.2(6) . .
O8 C38 C36 117.2(5) . .
O7 C38 C36 117.5(6) . .
N5 C39 C40 124.0(6) . .
C41 C40 C39 118.6(7) . .
C40 C41 C42 119.8(7) . .
C41 C42 C43 118.0(7) . .
C41 C42 C44 122.7(7) . .
C43 C42 C44 119.3(7) . .
N5 C43 C42 121.6(6) . .
N5 C43 C47 119.0(5) . .
C42 C43 C47 119.3(6) . .
C45 C44 C42 120.7(7) . .
C44 C45 C46 121.5(7) . .
C48 C46 C47 117.8(6) . .
C48 C46 C45 122.5(7) . .
C47 C46 C45 119.8(7) . .
N6 C47 C46 122.7(6) . .
N6 C47 C43 117.9(5) . .
C46 C47 C43 119.4(6) . .
C49 C48 C46 120.4(7) . .
C48 C49 C50 117.9(7) . .
N6 C50 C49 124.7(6) . .
O9 C51 O10 119.0(5) . .
O9 C51 C52 120.4(5) . .
O10 C51 C52 120.5(5) . .
C53 C52 C57 119.2(5) . .
C53 C52 C51 118.1(5) . .
C57 C52 C51 122.5(5) . .
C54 C53 C52 120.4(6) . .
C55 C54 C53 120.6(6) . .
C54 C55 C56 119.4(6) . .
C55 C56 C57 121.6(6) . .
C56 C57 C52 118.7(5) . .
C56 C57 C58 120.2(5) . .
C52 C57 C58 121.1(5) . .
C59 C58 C62 117.2(5) . .
C59 C58 C57 120.7(5) . .
C62 C58 C57 122.1(5) . .
N7 C59 C58 124.2(6) . .
N7 C60 C61 125.0(6) . .
C62 C61 C60 116.5(6) . .
C62 C61 C63 122.9(6) . .
C60 C61 C63 120.6(5) . .
C61 C62 C58 120.5(6) . .
O12 C63 O11 124.8(5) . .
O12 C63 C61 118.2(5) . .
O11 C63 C61 117.0(5) . .

loop_
_geom_bond_atom_site_label_1
_geom_bond_atom_site_label_2
_geom_bond_distance
_geom_bond_site_symmetry_2
Y1 O5 2.269(4) 2_576
Y1 O7 2.299(4) 2_476
Y1 O2 2.310(4) .
Y1 O8 2.329(4) 1_655
Y1 O6 2.351(4) .
Y1 O13 2.452(4) .
Y1 N2 2.533(5) .
Y1 N1 2.557(5) .
Y2 O4 2.175(4) .
Y2 O12 2.305(4) 2_665
Y2 O11 2.306(4) 1_455
Y2 O10 2.344(4) 2_565
Y2 O9 2.363(4) .
Y2 N5 2.529(5) .
Y2 N6 2.549(5) .
Y2 O10 2.551(4) .
Y2 Y2 3.876(2) 2_565
O1 C13 1.234(7) .
O2 C13 1.287(6) .
O3 C25 1.214(6) .
O4 C25 1.288(6) .
O5 C26 1.258(6) .
O5 Y1 2.269(4) 2_576
O6 C26 1.253(6) .
O7 C38 1.251(6) .
O7 Y1 2.299(4) 2_476
O8 C38 1.245(6) .
O8 Y1 2.329(4) 1_455
O9 C51 1.263(6) .
O10 C51 1.282(6) .
O10 Y2 2.344(4) 2_565
O11 C63 1.271(6) .
O11 Y2 2.306(4) 1_655
O12 C63 1.265(6) .
O12 Y2 2.305(4) 2_665
N1 C1 1.330(7) .
N1 C5 1.362(7) .
N2 C12 1.317(7) .
N2 C9 1.348(7) .
N3 C16 1.334(7) .
N3 C15 1.338(7) .
N4 C34 1.327(7) .
N4 C35 1.343(7) .
N5 C39 1.312(7) .
N5 C43 1.364(7) .
N6 C50 1.307(7) .
N6 C47 1.363(7) .
N7 C60 1.323(7) .
N7 C59 1.342(7) .
C1 C2 1.409(8) .
C2 C3 1.362(9) .
C3 C4 1.391(9) .
C4 C5 1.395(8) .
C4 C6 1.428(9) .
C5 C9 1.437(8) .
C6 C7 1.335(9) .
C7 C8 1.413(9) .
C8 C10 1.379(9) .
C8 C9 1.411(8) .
C10 C11 1.355(9) .
C11 C12 1.382(9) .
C13 C14 1.509(7) .
C14 C18 1.376(7) .
C14 C15 1.384(7) .
C16 C17 1.379(8) .
C17 C18 1.396(7) .
C17 C19 1.477(8) .
C19 C20 1.374(8) .
C19 C24 1.402(8) .
C20 C21 1.377(9) .
C21 C22 1.378(9) .
C22 C23 1.373(8) .
C23 C24 1.386(8) .
C24 C25 1.509(8) .
C26 C27 1.512(7) .
C27 C28 1.390(7) .
C27 C32 1.392(7) .
C28 C29 1.387(8) .
C29 C30 1.369(8) .
C30 C31 1.390(8) .
C31 C32 1.386(7) .
C32 C33 1.500(7) .
C33 C37 1.379(7) .
C33 C34 1.384(8) .
C35 C36 1.378(7) .
C36 C37 1.395(7) .
C36 C38 1.499(7) .
C39 C40 1.407(8) .
C40 C41 1.348(9) .
C41 C42 1.402(9) .
C42 C43 1.414(8) .
C42 C44 1.435(9) .
C43 C47 1.428(8) .
C44 C45 1.332(9) .
C45 C46 1.425(9) .
C46 C48 1.384(9) .
C46 C47 1.398(8) .
C48 C49 1.345(9) .
C49 C50 1.406(8) .
C51 C52 1.478(7) .
C52 C53 1.391(7) .
C52 C57 1.400(7) .
C53 C54 1.384(8) .
C54 C55 1.360(8) .
C55 C56 1.383(8) .
C56 C57 1.383(7) .
C57 C58 1.491(7) .
C58 C59 1.375(7) .
C58 C62 1.389(7) .
C60 C61 1.390(8) .
C61 C62 1.378(7) .
C61 C63 1.480(8) .

loop_
_geom_hbond_atom_site_label_D
_geom_hbond_atom_site_label_H
_geom_hbond_atom_site_label_A
_geom_hbond_distance_DH
_geom_hbond_distance_HA
_geom_hbond_distance_DA
_geom_hbond_angle_DHA
_geom_hbond_site_symmetry_A
O13 H1W O1 0.85 1.83 2.683(6) 180.0 .
O13 H1W O2 0.85 2.32 2.803(5) 116.1 .
O13 H2W O6 0.85 1.90 2.745(6) 180.0 .
O14 H3W O3 0.85 2.09 2.938(9) 179.7 1_655
O14 H4W N4 0.88 2.51 3.089(9) 123.9 2_566
